data_2105444
loop_
_publ_author_name
'Gallois-Montbrun, Delphine'
'Le Bas, Genevi\`eve'
'Mason, Sax A.'
'Prang\'e, Thierry'
'Lesieur, Sylviane'

_publ_section_title
;
 A highly hydrated \a-cyclodextrin/1-undecanol inclusion complex: crystal
 structure and hydrogen-bond network from high-resolution neutron
 diffraction at 20K
;
_journal_issue 2
_journal_name_full 'Acta Crystallographica Section B'
_journal_page_first 214
_journal_page_last 227
_journal_paper_doi 10.1107/S0108768113001778
_journal_volume 69
_journal_year 2013
_chemical_formula_sum 'C79.46 H120.12 O73.55'
_chemical_formula_weight 2255.22
_chemical_name_common
;
 alpha-cyclodextrin undecanol complex
 (water solvate)
;
_space_group_IT_number 5
_symmetry_cell_setting monoclinic
_symmetry_space_group_name_Hall 'C 2y'
_symmetry_space_group_name_H-M 'C 1 2 1'
_atom_sites_solution_hydrogens geom
_atom_sites_solution_primary direct
_atom_sites_solution_secondary difmap
_audit_creation_method SHELXL-97
_cell_angle_alpha 90.00000
_cell_angle_beta 95.920(10)
_cell_angle_gamma 90.00000
_cell_formula_units_Z 4
_cell_length_a 28.725(3)
_cell_length_b 27.195(3)
_cell_length_c 15.838(2)
_cell_measurement_reflns_used 5000
_cell_measurement_temperature 277(2)
_cell_volume 12306(2)
_computing_data_reduction 'DENZO SCALEPACK'
_computing_structure_refinement 'SHELXL-97 (Sheldrick, 1997)'
_diffrn_ambient_temperature 277(2)
_diffrn_measured_fraction_theta_full 0.471
_diffrn_measured_fraction_theta_max 0.471
_diffrn_measurement_device_type 'MAR 345 image plate'
_diffrn_measurement_method rotation
_diffrn_radiation_monochromator Si(111)
_diffrn_radiation_source 'LURE DW32 beam line'
_diffrn_radiation_type synchrotron
_diffrn_radiation_wavelength 0.97260
_diffrn_reflns_av_R_equivalents 0.0233
_diffrn_reflns_av_sigmaI/netI 0.0301
_diffrn_reflns_limit_h_max 28
_diffrn_reflns_limit_h_min -27
_diffrn_reflns_limit_k_max 26
_diffrn_reflns_limit_k_min -26
_diffrn_reflns_limit_l_max 0
_diffrn_reflns_limit_l_min -14
_diffrn_reflns_number 11213
_diffrn_reflns_theta_full 28.57
_diffrn_reflns_theta_max 28.57
_diffrn_reflns_theta_min 1.95
_diffrn_standards_decay_% 0
_diffrn_standards_interval_count 0
_diffrn_standards_interval_time 0
_diffrn_standards_number 5000
_exptl_absorpt_coefficient_mu 0.244
_exptl_absorpt_correction_type none
_exptl_crystal_colour colourless
_exptl_crystal_density_diffrn 1.216
_exptl_crystal_density_method 'not measured'
_exptl_crystal_description parallelepiped
_exptl_crystal_F_000 4741
_exptl_crystal_size_max 0.4
_exptl_crystal_size_mid 0.2
_exptl_crystal_size_min 0.2
_refine_diff_density_max 0.552
_refine_diff_density_min -0.282
_refine_ls_abs_structure_details 'Flack H D (1983), Acta Cryst. A39, 876-881'
_refine_ls_abs_structure_Flack 0(10)
_refine_ls_extinction_method none
_refine_ls_goodness_of_fit_ref 1.237
_refine_ls_hydrogen_treatment mixed
_refine_ls_matrix_type full
_refine_ls_number_parameters 1410
_refine_ls_number_reflns 5941
_refine_ls_number_restraints 201
_refine_ls_restrained_S_all 1.244
_refine_ls_R_factor_all 0.0803
_refine_ls_R_factor_gt 0.0794
_refine_ls_shift/su_max 0.035
_refine_ls_shift/su_mean 0.003
_refine_ls_structure_factor_coef Fsqd
_refine_ls_weighting_details
;
calc w=1/[\s^2^(Fo^2^)+(0.2000P)^2^+0.0000P] where P=(Fo^2^+2Fc^2^)/3
;
_refine_ls_weighting_scheme calc
_refine_ls_wR_factor_gt 0.2237
_refine_ls_wR_factor_ref 0.2264
_reflns_number_gt 5806
_reflns_number_total 5941
_reflns_threshold_expression >2sigma(I)
_cod_data_source_file eb5023.cif
_cod_data_source_block c11Xray
_cod_original_sg_symbol_H-M C2
_cod_database_code 2105444
_cod_database_fobs_code 2105444

loop_
_symmetry_equiv_pos_as_xyz
'x, y, z'
'-x, y, -z'
'x+1/2, y+1/2, z'
'-x+1/2, y+1/2, -z'

loop_
_atom_site_type_symbol
_atom_site_label
_atom_site_fract_x
_atom_site_fract_y
_atom_site_fract_z
_atom_site_U_iso_or_equiv
_atom_site_adp_type
_atom_site_calc_flag
_atom_site_refinement_flags
_atom_site_occupancy
_atom_site_disorder_assembly
_atom_site_disorder_group
C C11A 0.7365(3) -0.1713(4) 0.8087(5) 0.047(2) Uiso d . 1 . .
H H11A 0.7128 -0.1962 0.7914 0.057 Uiso calc R 1 . .
C C21A 0.7584(3) -0.1830(4) 0.8960(6) 0.052(2) Uiso d . 1 . .
H H21A 0.7739 -0.2150 0.8944 0.062 Uiso calc R 1 . .
O O21A 0.7233(2) -0.1861(3) 0.9553(4) 0.0562(15) Uani d . 1 . .
H H21O 0.7145 -0.2146 0.9584 0.073 Uiso calc R 1 . .
C C31A 0.7952(3) -0.1444(4) 0.9251(6) 0.053(2) Uani d . 1 . .
H H31A 0.7802 -0.1122 0.9286 0.063 Uiso calc R 1 . .
O O31A 0.8177(2) -0.1577(4) 1.0067(4) 0.0681(18) Uani d . 1 . .
H H31O 0.7980 -0.1670 1.0371 0.089 Uiso calc R 1 . .
C C41A 0.8307(3) -0.1423(4) 0.8603(5) 0.050(2) Uiso d . 1 . .
H H41A 0.8500 -0.1721 0.8640 0.060 Uiso calc R 1 . .
C C51A 0.8073(3) -0.1360(4) 0.7705(6) 0.052(2) Uani d . 1 . .
H H51A 0.7936 -0.1029 0.7654 0.063 Uiso calc R 1 . .
O O51A 0.7703(2) -0.1714(3) 0.7514(4) 0.0507(14) Uani d . 1 . .
C C61A 0.8405(4) -0.1417(5) 0.7051(7) 0.069(3) Uani d . 1 . .
H H61A 0.8238 -0.1358 0.6496 0.083 Uiso calc R 1 . .
H HA61 0.8647 -0.1168 0.7144 0.083 Uiso calc R 1 . .
O O61A 0.8617(3) -0.1876(4) 0.7049(6) 0.088(2) Uani d . 1 . .
H H61O 0.8415 -0.2090 0.7016 0.115 Uiso calc R 1 . .
O O41A 0.85879(18) -0.1008(3) 0.8824(4) 0.0544(15) Uani d . 1 . .
C C12A 0.9085(3) -0.1065(4) 0.8940(7) 0.062(3) Uani d . 1 . .
H H12A 0.9167 -0.1414 0.8903 0.075 Uiso calc R 1 . .
C C22A 0.9268(3) -0.0865(5) 0.9795(7) 0.062(3) Uani d . 1 . .
H H22A 0.9609 -0.0904 0.9867 0.074 Uiso calc R 1 . .
O O22A 0.9076(2) -0.1133(4) 1.0448(5) 0.0748(19) Uani d . 1 . .
H H22O 0.8792 -0.1156 1.0336 0.097 Uiso calc R 1 . .
C C32A 0.9154(3) -0.0327(4) 0.9857(5) 0.050(2) Uani d . 1 . .
H H32A 0.8814 -0.0290 0.9842 0.060 Uiso calc R 1 . .
O O32A 0.9370(2) -0.0122(4) 1.0634(4) 0.0698(18) Uani d . 1 . .
H H32O 0.9323 -0.0302 1.1031 0.091 Uiso calc R 1 . .
C C42A 0.9323(3) -0.0037(4) 0.9127(6) 0.050(2) Uani d . 1 . .
H H42A 0.9664 -0.0003 0.9214 0.060 Uiso calc R 1 . .
C C52A 0.9184(3) -0.0274(4) 0.8283(6) 0.057(2) Uani d . 1 . .
H H52A 0.8847 -0.0227 0.8130 0.068 Uiso calc R 1 . .
O O52A 0.9289(2) -0.0791(4) 0.8291(5) 0.0711(19) Uani d . 1 . .
C C62A 0.9453(5) -0.0045(7) 0.7602(7) 0.093(4) Uani d . 1 . .
O O62A 0.9388(8) -0.0308(10) 0.6877(15) 0.103(7) Uiso d P 0.48 A 1
O O72A 0.9252(10) -0.0126(12) 0.6737(17) 0.089(8) Uiso d P 0.36 A 2
O O82A 0.9824(19) -0.0153(17) 0.775(3) 0.071(11) Uiso d P 0.16 A 3
O O42A 0.91080(17) 0.0440(3) 0.9165(4) 0.0520(15) Uani d . 1 . .
C C13A 0.9384(3) 0.0861(4) 0.9149(6) 0.051(2) Uiso d . 1 . .
H H13A 0.9716 0.0773 0.9248 0.062 Uiso calc R 1 . .
C C23A 0.9249(3) 0.1190(4) 0.9861(5) 0.049(2) Uiso d . 1 . .
H H23A 0.9429 0.1496 0.9849 0.059 Uiso calc R 1 . .
O O23A 0.9377(2) 0.0955(4) 1.0660(4) 0.0630(16) Uani d . 1 . .
H H23O 0.9141 0.0901 1.0896 0.082 Uiso calc R 1 . .
C C33A 0.8745(3) 0.1317(4) 0.9726(5) 0.045(2) Uiso d . 1 . .
H H33A 0.8559 0.1016 0.9751 0.054 Uiso calc R 1 . .
O O33A 0.8620(2) 0.1653(4) 1.0350(4) 0.0689(17) Uani d . 1 . .
H H33O 0.8650 0.1519 1.0817 0.090 Uiso calc R 1 . .
C C43A 0.8637(3) 0.1556(4) 0.8857(5) 0.050(2) Uiso d . 1 . .
H H43A 0.8781 0.1882 0.8864 0.060 Uiso calc R 1 . .
C C53A 0.8820(3) 0.1248(5) 0.8158(6) 0.057(2) Uani d . 1 . .
H H53A 0.8637 0.0944 0.8108 0.068 Uiso calc R 1 . .
O O53A 0.9295(2) 0.1116(4) 0.8371(4) 0.0628(17) Uani d . 1 . .
C C63A 0.8771(5) 0.1490(6) 0.7306(8) 0.094(4) Uani d . 1 . .
O O63A 0.8951(7) 0.1980(9) 0.7347(13) 0.113(6) Uiso d P 0.50 B 1
O O73A 0.8977(11) 0.1223(13) 0.677(2) 0.160(10) Uiso d P 0.50 B 2
O O43A 0.81404(17) 0.1605(3) 0.8689(3) 0.0462(13) Uani d . 1 . .
C C14A 0.7937(3) 0.2067(4) 0.8478(6) 0.052(2) Uani d . 1 . .
H H14A 0.8183 0.2319 0.8550 0.062 Uiso calc R 1 . .
C C24A 0.7577(3) 0.2177(4) 0.9084(6) 0.052(2) Uani d . 1 . .
H H24A 0.7438 0.2500 0.8944 0.063 Uiso calc R 1 . .
O O24A 0.7798(2) 0.2189(3) 0.9939(4) 0.0558(15) Uani d . 1 . .
H H24O 0.7998 0.1973 1.0001 0.073 Uiso calc R 1 . .
C C34A 0.7198(3) 0.1794(4) 0.8969(5) 0.046(2) Uiso d . 1 . .
H H34A 0.7331 0.1471 0.9132 0.055 Uiso calc R 1 . .
O O34A 0.68437(19) 0.1917(4) 0.9508(4) 0.0562(15) Uani d . 1 . .
H H34O 0.6647 0.1698 0.9486 0.073 Uiso calc R 1 . .
C C44A 0.6991(3) 0.1779(4) 0.8051(5) 0.044(2) Uiso d . 1 . .
H H44A 0.6812 0.2081 0.7913 0.053 Uiso calc R 1 . .
C C54A 0.7374(3) 0.1723(4) 0.7453(5) 0.046(2) Uani d . 1 . .
H H54A 0.7512 0.1394 0.7526 0.056 Uiso calc R 1 . .
O O54A 0.7731(2) 0.2079(3) 0.7625(4) 0.0523(15) Uani d . 1 . .
C C64A 0.7180(4) 0.1791(4) 0.6522(6) 0.062(3) Uani d . 1 . .
H H64A 0.7435 0.1765 0.6169 0.074 Uiso calc R 1 . .
H HA64 0.6961 0.1527 0.6362 0.074 Uiso calc R 1 . .
O O64A 0.6953(2) 0.2242(4) 0.6362(4) 0.0690(17) Uani d . 1 . .
H H64O 0.7137 0.2439 0.6187 0.090 Uiso calc R 1 . .
O O44A 0.66894(18) 0.1364(3) 0.7952(3) 0.0435(13) Uani d . 1 . .
C C15A 0.6210(3) 0.1419(4) 0.7629(5) 0.045(2) Uani d . 1 . .
H H15A 0.6135 0.1769 0.7559 0.054 Uiso calc R 1 . .
C C25A 0.5917(3) 0.1193(5) 0.8270(5) 0.051(2) Uani d . 1 . .
H H25A 0.5586 0.1214 0.8045 0.061 Uiso calc R 1 . .
O O25A 0.5983(2) 0.1471(4) 0.9051(4) 0.0598(16) Uani d . 1 . .
H H25O 0.5728 0.1558 0.9187 0.078 Uiso calc R 1 . .
C C35A 0.6044(3) 0.0667(4) 0.8391(5) 0.043(2) Uani d . 1 . .
H H35A 0.6374 0.0648 0.8618 0.052 Uiso calc R 1 . .
O O35A 0.5766(2) 0.0442(4) 0.8991(4) 0.0573(16) Uani d . 1 . .
H H35O 0.5817 0.0580 0.9452 0.074 Uiso calc R 1 . .
C C45A 0.5983(3) 0.0398(4) 0.7574(6) 0.046(2) Uani d . 1 . .
H H45A 0.5648 0.0364 0.7391 0.055 Uiso calc R 1 . .
C C55A 0.6221(3) 0.0654(4) 0.6882(6) 0.052(2) Uani d . 1 . .
H H55A 0.6559 0.0609 0.7008 0.063 Uiso calc R 1 . .
O O55A 0.6125(2) 0.1178(4) 0.6845(4) 0.0554(15) Uani d . 1 . .
C C65A 0.6081(4) 0.0461(5) 0.5992(7) 0.068(3) Uani d . 1 . .
H H65A 0.6218 0.0669 0.5585 0.081 Uiso calc R 1 . .
H HA65 0.6205 0.0131 0.5942 0.081 Uiso calc R 1 . .
O O65A 0.5586(3) 0.0451(5) 0.5797(5) 0.096(3) Uani d . 1 . .
H H65O 0.5462 0.0607 0.6158 0.125 Uiso calc R 1 . .
O O45A 0.61872(18) -0.0079(3) 0.7703(4) 0.0485(14) Uani d . 1 . .
C C16A 0.5927(3) -0.0504(4) 0.7451(5) 0.049(2) Uiso d . 1 . .
H H16A 0.5606 -0.0410 0.7248 0.059 Uiso calc R 1 . .
C C26A 0.5921(3) -0.0835(4) 0.8197(6) 0.053(2) Uani d . 1 . .
H H26A 0.5750 -0.1135 0.8014 0.063 Uiso calc R 1 . .
O O26A 0.5684(2) -0.0604(3) 0.8837(4) 0.0625(17) Uani d . 1 . .
H H26O 0.5587 -0.0335 0.8667 0.081 Uiso calc R 1 . .
C C36A 0.6417(3) -0.0974(4) 0.8526(5) 0.047(2) Uiso d . 1 . .
H H36A 0.6588 -0.0675 0.8715 0.056 Uiso calc R 1 . .
O O36A 0.6421(2) -0.1305(4) 0.9226(4) 0.0650(17) Uani d . 1 . .
H H36O 0.6277 -0.1183 0.9595 0.085 Uiso calc R 1 . .
C C46A 0.6657(3) -0.1208(4) 0.7824(6) 0.050(2) Uani d . 1 . .
H H46A 0.6525 -0.1536 0.7696 0.060 Uiso calc R 1 . .
C C56A 0.6611(3) -0.0895(4) 0.7031(6) 0.057(2) Uani d . 1 . .
H H56A 0.6805 -0.0601 0.7137 0.068 Uiso calc R 1 . .
O O56A 0.6136(2) -0.0743(4) 0.6786(4) 0.0612(16) Uani d . 1 . .
C C66A 0.6765(5) -0.1166(6) 0.6227(7) 0.089(4) Uani d . 1 . .
O O66A 0.6843(7) -0.0722(8) 0.5608(13) 0.046(5) Uiso d P 0.25 C 1
O O76A 0.651(2) -0.153(3) 0.595(4) 0.132(19) Uiso d P 0.25 C 2
O O86A 0.6461(7) -0.1685(9) 0.6217(14) 0.096(6) Uiso d P 0.50 C 3
O O46A 0.71467(17) -0.1250(3) 0.8111(3) 0.0426(13) Uani d . 1 . .
C C11B 0.8418(3) -0.1377(4) 1.3334(6) 0.058(2) Uani d . 1 . .
H H11B 0.8744 -0.1467 1.3515 0.070 Uiso calc R 1 . .
C C21B 0.8275(3) -0.1600(4) 1.2488(7) 0.058(2) Uani d . 1 . .
H H21B 0.8286 -0.1959 1.2538 0.070 Uiso calc R 1 . .
O O21B 0.8578(2) -0.1449(4) 1.1895(4) 0.0634(17) Uani d . 1 . .
H H21H 0.8469 -0.1531 1.1417 0.082 Uiso calc R 1 . .
C C31B 0.7772(3) -0.1442(4) 1.2183(5) 0.048(2) Uiso d . 1 . .
H H31B 0.7765 -0.1083 1.2129 0.058 Uiso calc R 1 . .
O O31B 0.7616(2) -0.1644(4) 1.1408(4) 0.0621(16) Uani d . 1 . .
H H31H 0.7678 -0.1939 1.1413 0.081 Uiso calc R 1 . .
C C41B 0.7451(3) -0.1592(4) 1.2855(5) 0.046(2) Uiso d . 1 . .
H H41B 0.7410 -0.1949 1.2843 0.055 Uiso calc R 1 . .
C C51B 0.7637(3) -0.1429(4) 1.3768(6) 0.053(2) Uani d . 1 . .
H H51B 0.7609 -0.1070 1.3797 0.064 Uiso calc R 1 . .
O O51B 0.81251(19) -0.1551(3) 1.3952(4) 0.0530(15) Uani d . 1 . .
C C61B 0.7389(3) -0.1638(4) 1.4441(7) 0.064(3) Uani d . 1 . .
H H61B 0.7515 -0.1502 1.4983 0.077 Uiso calc R 1 . .
H HB61 0.7061 -0.1550 1.4348 0.077 Uiso calc R 1 . .
O O61B 0.7433(2) -0.2163(3) 1.4467(5) 0.0674(17) Uani d . 1 . .
H H61H 0.7274 -0.2274 1.4825 0.088 Uiso calc R 1 . .
O O41B 0.7008(2) -0.1360(3) 1.2645(4) 0.0536(15) Uani d . 1 . .
C C12B 0.6596(3) -0.1633(4) 1.2573(6) 0.054(2) Uani d . 1 . .
H H12B 0.6675 -0.1980 1.2675 0.065 Uiso calc R 1 . .
C C22B 0.6349(3) -0.1584(5) 1.1708(7) 0.063(3) Uani d . 1 . .
H H22B 0.6059 -0.1775 1.1676 0.076 Uiso calc R 1 . .
O O22B 0.6636(2) -0.1767(4) 1.1085(5) 0.0678(18) Uani d . 1 . .
H H22H 0.6478 -0.1789 1.0624 0.088 Uiso calc R 1 . .
C C32B 0.6227(3) -0.1048(4) 1.1531(6) 0.051(2) Uani d . 1 . .
H H32B 0.6515 -0.0853 1.1555 0.062 Uiso calc R 1 . .
O O32B 0.5974(2) -0.0999(4) 1.0712(4) 0.0689(18) Uani d . 1 . .
H H32H 0.6025 -0.0729 1.0515 0.090 Uiso calc R 1 . .
C C42B 0.5928(3) -0.0869(4) 1.2198(5) 0.047(2) Uiso d . 1 . .
H H42B 0.5621 -0.1029 1.2122 0.056 Uiso calc R 1 . .
C C52B 0.6166(3) -0.0974(4) 1.3084(6) 0.056(2) Uani d . 1 . .
H H52B 0.6446 -0.0768 1.3182 0.067 Uiso calc R 1 . .
O O52B 0.6302(2) -0.1481(4) 1.3174(4) 0.0672(18) Uani d . 1 . .
C C62B 0.5846(5) -0.0864(6) 1.3772(8) 0.096(4) Uani d . 1 . .
O O62B 0.5982(13) -0.0971(13) 1.460(2) 0.070(10) Uiso d P 0.25 D 1
O O72B 0.5470(8) -0.1116(8) 1.3657(13) 0.111(6) Uiso d P 0.50 D 2
O O82B 0.616(2) -0.0895(19) 1.450(3) 0.115(17) Uiso d P 0.25 D 3
O O42B 0.58734(17) -0.0346(3) 1.2104(4) 0.0472(14) Uani d . 1 . .
C C13B 0.5417(3) -0.0147(4) 1.1988(5) 0.0436(19) Uiso d . 1 . .
H H13B 0.5187 -0.0413 1.1925 0.052 Uiso calc R 1 . .
C C23B 0.5376(3) 0.0164(4) 1.1198(5) 0.0451(19) Uiso d . 1 . .
H H23B 0.5063 0.0313 1.1127 0.054 Uiso calc R 1 . .
O O23B 0.54296(19) -0.0133(3) 1.0485(4) 0.0523(14) Uani d . 1 . .
H H23H 0.5263 -0.0377 1.0497 0.068 Uiso calc R 1 . .
C C33B 0.5740(3) 0.0573(4) 1.1284(6) 0.048(2) Uani d . 1 . .
H H33B 0.6052 0.0425 1.1331 0.057 Uiso calc R 1 . .
O O33B 0.5689(2) 0.0883(3) 1.0563(4) 0.0628(17) Uani d . 1 . .
H H33H 0.5476 0.1080 1.0610 0.082 Uiso calc R 1 . .
C C43B 0.5686(3) 0.0876(4) 1.2094(5) 0.046(2) Uiso d . 1 . .
H H43B 0.5403 0.1080 1.2012 0.056 Uiso calc R 1 . .
C C53B 0.5666(3) 0.0542(4) 1.2868(6) 0.052(2) Uani d . 1 . .
H H53B 0.5978 0.0403 1.3028 0.062 Uiso calc R 1 . .
O O53B 0.53387(18) 0.0149(4) 1.2707(4) 0.0540(15) Uani d . 1 . .
C C63B 0.5509(4) 0.0830(5) 1.3630(6) 0.070(3) Uani d . 1 . .
H H63B 0.5497 0.0607 1.4104 0.084 Uiso calc R 1 . .
H HB63 0.5741 0.1080 1.3799 0.084 Uiso calc R 1 . .
O O63B 0.5072(3) 0.1056(4) 1.3453(6) 0.092(2) Uani d . 1 . .
H H63H 0.4943 0.0950 1.3003 0.120 Uiso calc R 1 . .
O O43B 0.60887(17) 0.1178(3) 1.2226(4) 0.0498(14) Uani d . 1 . .
C C14B 0.6043(3) 0.1700(4) 1.2284(6) 0.053(2) Uani d . 1 . .
H H14B 0.5714 0.1795 1.2162 0.063 Uiso calc R 1 . .
C C24B 0.6325(3) 0.1925(4) 1.1655(6) 0.052(2) Uani d . 1 . .
H H24B 0.6308 0.2283 1.1712 0.062 Uiso calc R 1 . .
O O24B 0.6133(2) 0.1795(3) 1.0814(4) 0.0591(16) Uani d . 1 . .
H H24H 0.6081 0.2045 1.0532 0.077 Uiso calc R 1 . .
C C34B 0.6824(3) 0.1774(4) 1.1818(5) 0.045(2) Uiso d . 1 . .
H H34B 0.6841 0.1416 1.1758 0.053 Uiso calc R 1 . .
O O34B 0.7110(2) 0.1991(4) 1.1247(4) 0.0596(16) Uani d . 1 . .
H H34H 0.7026 0.1897 1.0763 0.077 Uiso calc R 1 . .
C C44B 0.7007(3) 0.1905(4) 1.2700(5) 0.045(2) Uiso d . 1 . .
H H44B 0.7043 0.2263 1.2743 0.055 Uiso calc R 1 . .
C C54B 0.6697(3) 0.1730(4) 1.3358(5) 0.050(2) Uani d . 1 . .
H H54B 0.6723 0.1372 1.3402 0.060 Uiso calc R 1 . .
O O54B 0.6218(2) 0.1854(3) 1.3122(4) 0.0558(16) Uani d . 1 . .
C C64B 0.6831(3) 0.1950(4) 1.4236(6) 0.058(2) Uani d . 1 . .
H H64B 0.6602 0.1854 1.4614 0.070 Uiso calc R 1 . .
H HB64 0.7133 0.1825 1.4466 0.070 Uiso calc R 1 . .
O O64B 0.6849(3) 0.2480(4) 1.4184(5) 0.088(2) Uani d . 1 . .
H H64H 0.7082 0.2562 1.3961 0.114 Uiso calc R 1 . .
O O44B 0.74607(18) 0.1675(3) 1.2873(3) 0.0482(13) Uani d . 1 . .
C C15B 0.7848(3) 0.1958(4) 1.3232(5) 0.049(2) Uiso d . 1 . .
H H15B 0.7757 0.2304 1.3268 0.059 Uiso calc R 1 . .
C C25B 0.8226(3) 0.1903(4) 1.2617(5) 0.049(2) Uani d . 1 . .
H H25B 0.8500 0.2092 1.2853 0.059 Uiso calc R 1 . .
O O25B 0.8073(2) 0.2109(3) 1.1806(4) 0.0604(16) Uani d . 1 . .
H H25H 0.7806 0.2013 1.1654 0.078 Uiso calc R 1 . .
C C35B 0.8374(3) 0.1373(4) 1.2570(5) 0.050(2) Uiso d . 1 . .
H H35B 0.8107 0.1176 1.2331 0.060 Uiso calc R 1 . .
O O35B 0.8746(2) 0.1324(4) 1.2047(4) 0.0626(16) Uani d . 1 . .
H H35H 0.8813 0.1032 1.2005 0.081 Uiso calc R 1 . .
C C45B 0.8539(3) 0.1187(4) 1.3439(5) 0.046(2) Uiso d . 1 . .
H H45B 0.8837 0.1343 1.3646 0.055 Uiso calc R 1 . .
C C55B 0.8171(3) 0.1284(4) 1.4058(6) 0.055(2) Uani d . 1 . .
H H55B 0.7900 0.1073 1.3900 0.066 Uiso calc R 1 . .
O O55B 0.8019(2) 0.1786(3) 1.4034(4) 0.0565(15) Uani d . 1 . .
C C65B 0.8345(5) 0.1186(6) 1.4981(7) 0.083(3) Uani d . 1 . .
H H65B 0.8096 0.1248 1.5335 0.100 Uiso calc R 1 . .
H HB65 0.8438 0.0844 1.5050 0.100 Uiso calc R 1 . .
O O65B 0.8720(4) 0.1484(5) 1.5227(6) 0.115(3) Uani d . 1 . .
H H65H 0.8951 0.1386 1.5012 0.150 Uiso calc R 1 . .
O O45B 0.85984(18) 0.0664(3) 1.3387(4) 0.0485(14) Uani d . 1 . .
C C16B 0.9026(3) 0.0459(4) 1.3733(6) 0.051(2) Uani d . 1 . .
H H16B 0.9245 0.0725 1.3906 0.061 Uiso calc R 1 . .
C C26B 0.9218(3) 0.0160(4) 1.3029(6) 0.058(2) Uani d . 1 . .
H H26B 0.9514 0.0012 1.3263 0.070 Uiso calc R 1 . .
O O26B 0.9308(2) 0.0458(4) 1.2355(5) 0.0688(17) Uani d . 1 . .
H H26H 0.9159 0.0359 1.1919 0.089 Uiso calc R 1 . .
C C36B 0.8887(3) -0.0244(4) 1.2774(5) 0.046(2) Uani d . 1 . .
H H36B 0.8594 -0.0101 1.2512 0.056 Uiso calc R 1 . .
O O36B 0.9079(2) -0.0550(4) 1.2164(5) 0.0687(18) Uani d . 1 . .
H H36H 0.8873 -0.0726 1.1930 0.089 Uiso calc R 1 . .
C C46B 0.8780(3) -0.0546(4) 1.3545(6) 0.052(2) Uani d . 1 . .
H H46B 0.9051 -0.0750 1.3740 0.062 Uiso calc R 1 . .
C C56B 0.8646(3) -0.0239(4) 1.4257(6) 0.054(2) Uani d . 1 . .
H H56B 0.8336 -0.0099 1.4085 0.064 Uiso calc R 1 . .
O O56B 0.8967(2) 0.0162(4) 1.4445(4) 0.0566(15) Uani d . 1 . .
C C66B 0.8617(4) -0.0525(5) 1.5069(7) 0.075(3) Uani d . 1 . .
O O66B 0.8532(8) -0.0239(8) 1.5764(13) 0.088(6) Uiso d P 0.50 E 1
O O76B 0.8980(10) -0.0707(11) 1.5400(17) 0.065(6) Uiso d P 0.25 E 2
O O86B 0.8349(18) -0.0197(17) 1.561(3) 0.099(14) Uiso d P 0.25 E 3
O O46B 0.83831(19) -0.0861(3) 1.3256(4) 0.0529(15) Uani d . 1 . .
O O1A_1 0.746(3) 0.033(3) 0.617(3) 0.21(3) Uiso d PDU 0.236(15) F 1
C C1A_1 0.7811(17) 0.0406(14) 0.688(2) 0.135(19) Uiso d PDU 0.236(15) F 1
H H1A_1 0.7785 0.0739 0.7092 0.163 Uiso calc PR 0.236(15) F 1
H H1B_1 0.8120 0.0370 0.6694 0.163 Uiso calc PR 0.236(15) F 1
C C2A_1 0.777(2) 0.0047(13) 0.7625(18) 0.111(16) Uiso d PDU 0.236(15) F 1
H H2A_1 0.7573 -0.0230 0.7427 0.134 Uiso calc PR 0.236(15) F 1
H H2B_1 0.8075 -0.0078 0.7829 0.134 Uiso calc PR 0.236(15) F 1
C C3A_1 0.7551(18) 0.0307(18) 0.835(2) 0.094(14) Uiso d PDU 0.236(15) F 1
H H3A_1 0.7215 0.0328 0.8220 0.113 Uiso calc PR 0.236(15) F 1
H H3B_1 0.7674 0.0638 0.8418 0.113 Uiso calc PR 0.236(15) F 1
C C4A_1 0.766(3) 0.0023(16) 0.9192(18) 0.115(15) Uiso d PDU 0.236(15) F 1
H H4A_1 0.7993 -0.0065 0.9260 0.138 Uiso calc PR 0.236(15) F 1
H H4B_1 0.7482 -0.0278 0.9175 0.138 Uiso calc PR 0.236(15) F 1
C C5A_1 0.755(2) 0.0339(13) 0.995(2) 0.131(16) Uiso d PDU 0.236(15) F 1
H H5A_1 0.7771 0.0608 1.0032 0.158 Uiso calc PR 0.236(15) F 1
H H5B_1 0.7238 0.0478 0.9832 0.158 Uiso calc PR 0.236(15) F 1
C C6A_1 0.757(3) 0.003(2) 1.076(2) 0.148(17) Uiso d PDU 0.236(15) F 1
H H6A_1 0.7893 0.0003 1.1014 0.178 Uiso calc PR 0.236(15) F 1
H H6B_1 0.7459 -0.0303 1.0623 0.178 Uiso calc PR 0.236(15) F 1
C C7A_1 0.7269(18) 0.026(2) 1.1407(18) 0.113(15) Uiso d PDU 0.236(15) F 1
H H7A_1 0.6943 0.0178 1.1251 0.136 Uiso calc PR 0.236(15) F 1
H H7B_1 0.7301 0.0614 1.1394 0.136 Uiso calc PR 0.236(15) F 1
C C8A_1 0.7422(14) 0.0069(17) 1.2309(17) 0.082(12) Uiso d PDU 0.236(15) F 1
H H8A_1 0.7744 0.0161 1.2473 0.098 Uiso calc PR 0.236(15) F 1
H H8B_1 0.7402 -0.0287 1.2316 0.098 Uiso calc PR 0.236(15) F 1
C C9A_1 0.7106(14) 0.0285(18) 1.2946(17) 0.086(13) Uiso d PDU 0.236(15) F 1
H H9A_1 0.7135 0.0641 1.2954 0.104 Uiso calc PR 0.236(15) F 1
H H9B_1 0.6782 0.0202 1.2770 0.104 Uiso calc PR 0.236(15) F 1
C C10A_1 0.7248(15) 0.0081(14) 1.3842(16) 0.067(11) Uiso d PDU 0.236(15) F 1
H H10A_1 0.7586 0.0084 1.3958 0.080 Uiso calc PR 0.236(15) F 1
H H10B_1 0.7142 -0.0257 1.3873 0.080 Uiso calc PR 0.236(15) F 1
C C11A_1 0.703(2) 0.039(3) 1.4513(19) 0.15(3) Uiso d PDU 0.236(15) F 1
H H11A_1 0.6695 0.0370 1.4422 0.192 Uiso calc PR 0.236(15) F 1
H H11B_1 0.7124 0.0729 1.4465 0.192 Uiso calc PR 0.236(15) F 1
H H11C_1 0.7136 0.0272 1.5069 0.192 Uiso calc PR 0.236(15) F 1
O O1B_1 0.7035(13) 0.0174(18) 1.4037(17) 0.097(13) Uiso d PDU 0.267(16) G 2
C C1B_1 0.7323(10) 0.0181(19) 1.334(2) 0.104(14) Uiso d PDU 0.267(16) G 2
H H1C_1 0.7545 -0.0088 1.3408 0.125 Uiso calc PR 0.267(16) G 2
H H1D_1 0.7500 0.0485 1.3359 0.125 Uiso calc PR 0.267(16) G 2
C C2B_1 0.7045(12) 0.014(2) 1.2455(17) 0.105(13) Uiso d PDU 0.267(16) G 2
H H2C_1 0.6783 -0.0085 1.2486 0.126 Uiso calc PR 0.267(16) G 2
H H2D_1 0.6922 0.0456 1.2275 0.126 Uiso calc PR 0.267(16) G 2
C C3B_1 0.736(2) -0.0058(15) 1.180(2) 0.145(16) Uiso d PDU 0.267(16) G 2
H H3C_1 0.7649 -0.0187 1.2095 0.173 Uiso calc PR 0.267(16) G 2
H H3D_1 0.7204 -0.0325 1.1480 0.173 Uiso calc PR 0.267(16) G 2
C C4B_1 0.748(2) 0.0355(15) 1.119(2) 0.154(17) Uiso d PDU 0.267(16) G 2
H H4C_1 0.7652 0.0612 1.1509 0.185 Uiso calc PR 0.267(16) G 2
H H4D_1 0.7189 0.0497 1.0924 0.185 Uiso calc PR 0.267(16) G 2
C C5B_1 0.7768(14) 0.015(3) 1.0506(17) 0.151(17) Uiso d PDU 0.267(16) G 2
H H5C_1 0.7884 -0.0173 1.0668 0.182 Uiso calc PR 0.267(16) G 2
H H5D_1 0.8036 0.0364 1.0457 0.182 Uiso calc PR 0.267(16) G 2
C C6B_1 0.7469(14) 0.012(2) 0.9643(18) 0.102(13) Uiso d PDU 0.267(16) G 2
H H6C_1 0.7205 0.0347 0.9642 0.123 Uiso calc PR 0.267(16) G 2
H H6D_1 0.7347 -0.0207 0.9553 0.123 Uiso calc PR 0.267(16) G 2
C C7B_1 0.7763(15) 0.0263(19) 0.8918(16) 0.103(13) Uiso d PDU 0.267(16) G 2
H H7C_1 0.7798 0.0617 0.8898 0.124 Uiso calc PR 0.267(16) G 2
H H7D_1 0.8072 0.0118 0.9024 0.124 Uiso calc PR 0.267(16) G 2
C C8B_1 0.7525(14) 0.008(2) 0.8061(16) 0.097(13) Uiso d PDU 0.267(16) G 2
H H8C_1 0.7501 -0.0278 0.8074 0.117 Uiso calc PR 0.267(16) G 2
H H8D_1 0.7211 0.0211 0.7967 0.117 Uiso calc PR 0.267(16) G 2
C C9B_1 0.7808(14) 0.0234(19) 0.7332(16) 0.066(14) Uiso d PDU 0.267(16) G 2
H H9C_1 0.8129 0.0125 0.7451 0.079 Uiso calc PR 0.267(16) G 2
H H9D_1 0.7808 0.0589 0.7287 0.079 Uiso calc PR 0.267(16) G 2
C C10B_1 0.759(2) 0.0009(17) 0.6486(17) 0.146(19) Uiso d PDU 0.267(16) G 2
H H10C_1 0.7715 -0.0321 0.6429 0.175 Uiso calc PR 0.267(16) G 2
H H10D_1 0.7257 -0.0013 0.6485 0.175 Uiso calc PR 0.267(16) G 2
C C11B_1 0.771(3) 0.033(3) 0.5734(18) 0.20(4) Uiso d PDU 0.267(16) G 2
H H11D_1 0.7506 0.0246 0.5239 0.263 Uiso calc PR 0.267(16) G 2
H H11E_1 0.8031 0.0264 0.5623 0.263 Uiso calc PR 0.267(16) G 2
H H11F_1 0.7680 0.0668 0.5869 0.263 Uiso calc PR 0.267(16) G 2
O O1C_1 0.744(3) -0.031(2) 1.505(5) 0.17(3) Uiso d PDU 0.195(14) H 3
C C1C_1 0.735(2) 0.0205(18) 1.484(3) 0.098(17) Uiso d PDU 0.195(14) H 3
H H1E_1 0.7642 0.0374 1.4825 0.117 Uiso calc PR 0.195(14) H 3
H H1F_1 0.7190 0.0352 1.5298 0.117 Uiso calc PR 0.195(14) H 3
C C2C_1 0.704(2) 0.029(3) 1.400(2) 0.094(19) Uiso d PDU 0.195(14) H 3
H H2E_1 0.7001 0.0638 1.3898 0.113 Uiso calc PR 0.195(14) H 3
H H2F_1 0.6736 0.0143 1.4026 0.113 Uiso calc PR 0.195(14) H 3
C C3C_1 0.728(3) 0.006(2) 1.326(2) 0.091(14) Uiso d PDU 0.195(14) H 3
H H3E_1 0.7164 -0.0278 1.3169 0.109 Uiso calc PR 0.195(14) H 3
H H3F_1 0.7612 0.0046 1.3402 0.109 Uiso calc PR 0.195(14) H 3
C C4C_1 0.716(2) 0.0357(19) 1.244(2) 0.101(15) Uiso d PDU 0.195(14) H 3
H H4E_1 0.6827 0.0335 1.2261 0.121 Uiso calc PR 0.195(14) H 3
H H4F_1 0.7237 0.0700 1.2549 0.121 Uiso calc PR 0.195(14) H 3
C C5C_1 0.7438(15) 0.016(2) 1.173(2) 0.087(14) Uiso d PDU 0.195(14) H 3
H H5E_1 0.7662 0.0408 1.1591 0.105 Uiso calc PR 0.195(14) H 3
H H5F_1 0.7610 -0.0131 1.1925 0.105 Uiso calc PR 0.195(14) H 3
C C6C_1 0.7106(16) 0.004(3) 1.093(2) 0.144(18) Uiso d PDU 0.195(14) H 3
H H6E_1 0.6953 0.0336 1.0711 0.173 Uiso calc PR 0.195(14) H 3
H H6F_1 0.6866 -0.0188 1.1081 0.173 Uiso calc PR 0.195(14) H 3
C C7C_1 0.738(3) -0.0196(18) 1.025(2) 0.136(17) Uiso d PDU 0.195(14) H 3
H H7E_1 0.7665 -0.0341 1.0512 0.163 Uiso calc PR 0.195(14) H 3
H H7F_1 0.7192 -0.0455 0.9959 0.163 Uiso calc PR 0.195(14) H 3
C C8C_1 0.750(3) 0.0195(14) 0.960(3) 0.103(15) Uiso d PDU 0.195(14) H 3
H H8E_1 0.7749 0.0401 0.9846 0.123 Uiso calc PR 0.195(14) H 3
H H8F_1 0.7225 0.0402 0.9450 0.123 Uiso calc PR 0.195(14) H 3
C C9C_1 0.764(3) -0.0053(13) 0.879(2) 0.103(15) Uiso d PDU 0.195(14) H 3
H H9E_1 0.7901 -0.0276 0.8942 0.123 Uiso calc PR 0.195(14) H 3
H H9F_1 0.7382 -0.0244 0.8523 0.123 Uiso calc PR 0.195(14) H 3
C C10C_1 0.779(2) 0.0336(19) 0.816(2) 0.100(15) Uiso d PDU 0.195(14) H 3
H H10E_1 0.7601 0.0630 0.8204 0.120 Uiso calc PR 0.195(14) H 3
H H10F_1 0.8114 0.0422 0.8310 0.120 Uiso calc PR 0.195(14) H 3
C C11C_1 0.772(2) 0.014(2) 0.725(2) 0.047(14) Uiso d PDU 0.195(14) H 3
H H11I_1 0.7817 0.0383 0.6867 0.071 Uiso calc PR 0.195(14) H 3
H H11J_1 0.7397 0.0059 0.7100 0.071 Uiso calc PR 0.195(14) H 3
H H11K_1 0.7908 -0.0153 0.7209 0.071 Uiso calc PR 0.195(14) H 3
O OW1_2 0.5886(6) -0.2206(7) 1.0044(11) 0.092(4) Uiso d P 0.50 . .
O OW2_2 0.4971(8) -0.1804(10) 0.7733(15) 0.131(7) Uiso d P 0.50 . .
O OW6_2 0.9260(10) 0.2677(11) 1.6182(17) 0.147(8) Uiso d P 0.50 . .
O OW8_2 0.6013(7) 0.2445(8) 0.6004(13) 0.109(5) Uiso d P 0.50 . .
O OW9_2 0.997(2) -0.291(2) 1.324(4) 0.155(18) Uiso d P 0.25 . .
O OW12_2 0.919(3) -0.171(3) 1.527(5) 0.20(3) Uiso d P 0.25 . .
O OW13_2 0.0948(16) 0.3044(17) 0.497(3) 0.120(12) Uiso d P 0.25 . .
O OW16_2 1.0474(11) 0.0785(13) 1.420(2) 0.115(9) Uiso d P 0.33 . .
O OW17_2 0.9259(12) 0.2877(13) 1.303(2) 0.117(9) Uiso d P 0.33 . .
O OW18_2 0.9535(18) -0.213(2) 0.762(3) 0.134(14) Uiso d P 0.25 . .
O OW19_2 0.5535(11) 0.1616(13) 0.534(2) 0.120(9) Uiso d P 0.33 . .
O OW21_2 1.0000 0.054(5) 1.5000 0.20(4) Uiso d SP 0.24 . .
O OW22_2 1.0005(6) 0.1160(8) 1.2856(11) 0.096(5) Uiso d P 0.50 . .
O OW3_2 0.8938(11) 0.2512(12) 1.1523(16) 0.126(9) Uiso d P 0.50 I 1
O OW4_2 0.6059(6) 0.2642(7) 0.9924(10) 0.054(4) Uiso d P 0.33 J 1
O OW5_2 0.5308(9) -0.0524(11) 1.5584(16) 0.142(8) Uiso d P 0.50 K 1
O OW10_2 0.9830(14) -0.1627(16) 1.108(3) 0.106(10) Uiso d P 0.25 L 1
O OW11_2 0.8827(7) -0.2288(8) 1.1208(12) 0.063(5) Uiso d P 0.33 M 1
O OW14_2 0.5238(8) -0.1452(8) 0.9303(11) 0.091(5) Uiso d P 0.50 N 1
O OW15_2 0.8452(7) 0.2388(9) 1.5698(13) 0.114(6) Uiso d P 0.50 O 1
O OW20_2 0.9655(8) 0.1879(11) 1.1496(18) 0.093(7) Uiso d P 0.38 P 1
O OW23_2 1.0408(9) 0.2406(10) 1.1436(15) 0.131(7) Uiso d P 0.50 Q 1
O OW25_2 0.5084(5) 0.1647(7) 0.9373(8) 0.088(4) Uiso d P 0.50 R 1
O O3W_2 0.8788(13) 0.2689(14) 1.148(2) 0.147(11) Uiso d P 0.50 S 2
O O4W_2 0.5717(10) 0.2673(11) 1.0300(18) 0.099(7) Uiso d P 0.33 T 2
O O5W_2 0.5000 -0.0295(14) 1.5000 0.130(10) Uiso d SP 0.50 U 2
O O10W_2 0.9796(9) -0.1384(11) 1.1630(17) 0.093(7) Uiso d P 0.33 V 2
O O11W_2 0.9327(16) -0.2343(18) 1.268(3) 0.124(13) Uiso d P 0.25 W 2
O O14W_2 0.5080(16) -0.134(2) 0.9305(15) 0.20(2) Uiso d P 0.50 X 2
O O15W_2 0.8399(6) 0.2608(7) 1.5014(10) 0.086(4) Uiso d P 0.50 Y 2
O O20W_2 0.9708(12) 0.1695(16) 1.180(3) 0.130(11) Uiso d P 0.37 Z 2
O O23W_2 1.0234(18) 0.240(2) 1.063(2) 0.16(2) Uiso d P 0.25 A 2
O O25W_2 0.5148(8) 0.1947(9) 0.8882(14) 0.120(6) Uiso d P 0.50 B 2
O O10Y_2 0.9961(12) -0.0997(13) 1.319(2) 0.091(9) Uiso d P 0.25 C 3
O O11Y_2 0.9088(11) -0.2287(13) 1.188(2) 0.086(8) Uiso d P 0.25 D 3
O O10Z_2 0.990(2) -0.112(3) 1.261(4) 0.116(18) Uiso d P 0.17 E 4

loop_
_atom_site_aniso_label
_atom_site_aniso_U_11
_atom_site_aniso_U_22
_atom_site_aniso_U_33
_atom_site_aniso_U_12
_atom_site_aniso_U_13
_atom_site_aniso_U_23
O21A 0.053(4) 0.044(3) 0.071(4) 0.000(3) 0.003(3) 0.005(3)
C31A 0.044(5) 0.043(5) 0.068(6) 0.002(4) -0.011(4) -0.002(4)
O31A 0.055(4) 0.086(5) 0.062(4) -0.008(3) -0.001(3) 0.004(3)
C51A 0.049(5) 0.032(4) 0.078(6) -0.004(4) 0.016(4) -0.001(4)
O51A 0.055(3) 0.044(3) 0.054(3) 0.002(3) 0.011(2) -0.007(3)
C61A 0.058(6) 0.058(6) 0.091(8) 0.002(5) 0.013(5) 0.002(5)
O61A 0.083(5) 0.083(6) 0.102(6) 0.018(4) 0.028(4) -0.012(4)
O41A 0.036(3) 0.048(3) 0.078(4) -0.005(3) 0.006(3) -0.013(3)
C12A 0.025(5) 0.057(6) 0.107(8) 0.010(4) 0.017(5) -0.008(6)
C22A 0.029(4) 0.071(7) 0.085(7) -0.005(4) 0.004(4) 0.000(5)
O22A 0.059(4) 0.082(5) 0.083(5) -0.015(4) 0.001(3) 0.001(4)
C32A 0.031(4) 0.065(6) 0.053(6) -0.008(4) 0.003(4) -0.013(4)
O32A 0.068(4) 0.072(5) 0.069(5) -0.022(4) 0.004(3) 0.001(3)
C42A 0.031(4) 0.064(6) 0.055(6) -0.002(4) 0.006(4) -0.010(4)
C52A 0.035(5) 0.064(6) 0.073(7) -0.012(4) 0.015(4) -0.010(5)
O52A 0.055(4) 0.066(5) 0.096(5) -0.001(3) 0.025(3) -0.022(4)
C62A 0.100(10) 0.134(11) 0.046(7) -0.017(8) 0.007(6) -0.029(6)
O42A 0.025(3) 0.063(4) 0.067(4) -0.006(3) 0.003(2) -0.011(3)
O23A 0.048(3) 0.070(4) 0.070(4) -0.005(3) 0.006(3) -0.004(3)
O33A 0.080(4) 0.064(4) 0.063(4) 0.008(4) 0.006(3) -0.005(3)
C53A 0.044(5) 0.068(6) 0.061(6) 0.005(4) 0.017(4) -0.001(4)
O53A 0.047(4) 0.081(4) 0.063(4) -0.004(3) 0.016(3) 0.004(3)
C63A 0.111(10) 0.117(11) 0.059(8) 0.030(8) 0.031(6) 0.001(6)
O43A 0.036(3) 0.035(3) 0.066(4) -0.008(2) -0.001(2) -0.002(2)
C14A 0.056(5) 0.025(4) 0.072(7) -0.011(4) -0.005(4) 0.009(4)
C24A 0.056(5) 0.029(4) 0.069(6) 0.001(4) -0.003(4) 0.000(4)
O24A 0.055(4) 0.053(4) 0.058(4) 0.004(3) -0.002(3) -0.002(3)
O34A 0.043(3) 0.072(4) 0.055(4) -0.006(3) 0.013(3) -0.009(3)
C54A 0.052(5) 0.036(5) 0.050(5) -0.007(4) 0.000(4) 0.002(3)
O54A 0.055(3) 0.046(3) 0.057(4) -0.008(3) 0.012(3) 0.009(2)
C64A 0.071(6) 0.055(6) 0.062(7) -0.012(5) 0.022(4) -0.007(4)
O64A 0.074(4) 0.060(4) 0.073(4) 0.002(4) 0.005(3) 0.014(3)
O44A 0.040(3) 0.032(3) 0.058(3) 0.002(2) 0.004(2) 0.007(2)
C15A 0.048(5) 0.038(5) 0.049(5) 0.004(4) -0.002(4) -0.005(4)
C25A 0.033(4) 0.070(6) 0.048(5) 0.007(4) 0.000(4) -0.012(4)
O25A 0.047(3) 0.063(4) 0.070(4) 0.000(3) 0.006(3) -0.009(3)
C35A 0.023(4) 0.047(5) 0.061(6) -0.002(4) 0.007(3) 0.001(4)
O35A 0.045(3) 0.058(4) 0.070(4) -0.015(3) 0.013(3) -0.005(3)
C45A 0.035(4) 0.041(5) 0.060(6) 0.006(4) 0.002(4) -0.001(4)
C55A 0.050(5) 0.049(6) 0.058(6) 0.007(4) 0.007(4) 0.008(4)
O55A 0.057(4) 0.049(4) 0.058(4) 0.004(3) -0.004(3) 0.002(3)
C65A 0.065(7) 0.060(6) 0.081(7) 0.009(5) 0.019(5) -0.003(5)
O65A 0.081(5) 0.130(7) 0.073(5) 0.008(5) -0.017(4) -0.028(5)
O45A 0.037(3) 0.040(3) 0.067(4) 0.005(3) 0.001(2) 0.006(3)
C26A 0.040(5) 0.049(5) 0.072(6) 0.001(4) 0.012(4) -0.002(4)
O26A 0.047(4) 0.053(4) 0.089(5) 0.012(3) 0.013(3) 0.017(3)
O36A 0.061(4) 0.060(4) 0.077(5) 0.010(3) 0.020(3) 0.021(3)
C46A 0.055(6) 0.034(5) 0.061(6) -0.007(4) 0.008(4) -0.008(4)
C56A 0.047(5) 0.057(6) 0.067(6) 0.007(4) 0.010(4) -0.010(4)
O56A 0.057(4) 0.059(4) 0.063(4) 0.009(3) -0.012(3) -0.003(3)
C66A 0.090(8) 0.122(11) 0.057(7) 0.029(8) 0.007(6) -0.011(6)
O46A 0.034(3) 0.030(3) 0.062(4) 0.004(2) -0.002(2) -0.002(2)
C11B 0.056(6) 0.038(5) 0.078(7) 0.004(4) -0.006(5) 0.002(5)
C21B 0.060(6) 0.033(5) 0.084(7) 0.003(4) 0.020(5) -0.008(4)
O21B 0.062(4) 0.064(4) 0.067(4) -0.009(3) 0.016(3) -0.016(3)
O31B 0.068(4) 0.050(3) 0.068(4) -0.013(3) 0.002(3) -0.015(3)
C51B 0.046(5) 0.036(5) 0.079(6) 0.009(4) 0.008(4) -0.005(4)
O51B 0.041(3) 0.057(4) 0.059(4) 0.007(3) -0.001(3) 0.005(3)
C61B 0.050(5) 0.048(6) 0.093(7) 0.015(4) 0.000(5) -0.012(5)
O61B 0.069(4) 0.047(4) 0.090(5) 0.013(3) 0.023(3) 0.011(3)
O41B 0.051(4) 0.031(3) 0.076(4) 0.005(3) -0.003(3) 0.014(3)
C12B 0.049(5) 0.033(4) 0.079(7) 0.003(4) 0.004(4) 0.011(4)
C22B 0.058(6) 0.048(6) 0.084(8) -0.002(5) 0.006(5) 0.001(5)
O22B 0.065(4) 0.045(4) 0.090(5) 0.004(3) -0.012(3) -0.007(3)
C32B 0.043(5) 0.046(5) 0.063(6) 0.005(4) 0.001(4) 0.019(4)
O32B 0.066(4) 0.069(4) 0.068(4) 0.015(3) -0.011(3) 0.012(3)
C52B 0.052(5) 0.057(6) 0.058(6) 0.004(4) 0.006(4) 0.014(4)
O52B 0.067(4) 0.056(4) 0.080(5) 0.007(3) 0.016(3) 0.027(3)
C62B 0.090(9) 0.133(12) 0.066(8) 0.031(8) 0.012(6) 0.026(7)
O42B 0.022(3) 0.048(3) 0.071(4) 0.006(2) 0.003(2) 0.016(3)
O23B 0.039(3) 0.045(3) 0.072(4) -0.001(3) 0.004(3) -0.001(3)
C33B 0.041(4) 0.047(5) 0.055(6) -0.001(4) 0.006(4) 0.008(4)
O33B 0.072(4) 0.047(4) 0.069(4) 0.009(3) 0.008(3) 0.010(3)
C53B 0.035(4) 0.057(6) 0.062(6) -0.006(4) 0.002(4) 0.006(4)
O53B 0.038(3) 0.062(4) 0.062(4) 0.003(3) 0.008(2) 0.009(3)
C63B 0.064(6) 0.083(7) 0.063(7) -0.007(6) 0.012(4) 0.005(5)
O63B 0.087(5) 0.086(6) 0.106(6) 0.018(5) 0.018(4) -0.022(4)
O43B 0.032(3) 0.047(3) 0.071(4) -0.001(3) 0.004(2) -0.004(3)
C14B 0.044(5) 0.040(5) 0.071(6) 0.006(4) -0.010(4) -0.006(4)
C24B 0.063(6) 0.038(5) 0.050(6) -0.007(4) -0.010(4) 0.003(4)
O24B 0.067(4) 0.049(4) 0.059(4) -0.012(3) -0.005(3) 0.002(3)
O34B 0.063(4) 0.064(4) 0.051(4) -0.024(3) 0.007(3) 0.005(3)
C54B 0.051(5) 0.049(5) 0.048(5) -0.001(4) -0.003(4) -0.006(4)
O54B 0.054(4) 0.054(4) 0.058(4) 0.005(3) -0.003(3) -0.013(3)
C64B 0.063(6) 0.068(7) 0.046(6) 0.003(5) 0.014(4) 0.004(4)
O64B 0.119(6) 0.066(5) 0.077(5) -0.013(4) 0.001(4) -0.020(4)
O44B 0.043(3) 0.039(3) 0.061(4) 0.002(3) -0.001(2) -0.011(3)
C25B 0.050(5) 0.044(5) 0.051(6) -0.004(4) -0.002(4) 0.000(4)
O25B 0.057(4) 0.052(4) 0.070(4) -0.006(3) -0.001(3) 0.009(3)
O35B 0.065(4) 0.057(4) 0.068(4) 0.011(3) 0.016(3) 0.003(3)
C55B 0.057(5) 0.048(6) 0.059(6) -0.005(4) 0.000(4) 0.006(4)
O55B 0.067(4) 0.042(3) 0.059(4) 0.005(3) 0.002(3) -0.017(3)
C65B 0.103(9) 0.081(8) 0.069(7) 0.018(7) 0.025(6) 0.001(6)
O65B 0.121(7) 0.151(9) 0.069(6) 0.002(7) -0.013(5) -0.008(5)
O45B 0.039(3) 0.040(3) 0.065(4) 0.001(2) -0.003(2) -0.006(3)
C16B 0.037(5) 0.050(5) 0.061(6) 0.002(4) -0.013(4) -0.004(4)
C26B 0.047(5) 0.050(5) 0.076(7) 0.002(4) -0.002(4) -0.013(5)
O26B 0.064(4) 0.060(4) 0.083(5) -0.015(3) 0.009(3) 0.002(4)
C36B 0.050(5) 0.047(5) 0.043(5) 0.008(4) 0.004(4) -0.008(4)
O36B 0.075(4) 0.056(4) 0.077(5) -0.002(3) 0.019(4) -0.014(3)
C46B 0.032(4) 0.052(5) 0.070(6) 0.000(4) -0.007(4) -0.013(5)
C56B 0.049(5) 0.057(5) 0.054(6) 0.002(5) -0.001(4) -0.005(4)
O56B 0.056(3) 0.051(3) 0.058(4) -0.001(3) -0.017(3) 0.000(3)
C66B 0.097(9) 0.065(6) 0.061(7) 0.001(6) -0.005(5) -0.009(5)
O46B 0.048(3) 0.042(4) 0.066(4) 0.004(3) -0.009(3) -0.002(3)

loop_
_atom_type_symbol
_atom_type_description
_atom_type_scat_dispersion_real
_atom_type_scat_dispersion_imag
_atom_type_scat_source
C C 0.0033 0.0000 'International Tables Vol C Tables 4.2.6.8 and 6.1.1.4'
O O 0.0106 0.0000 'International Tables Vol C Tables 4.2.6.8 and 6.1.1.4'
H H 0.0000 0.0000 'International Tables Vol C Tables 4.2.6.8 and 6.1.1.4'

loop_
_geom_angle_atom_site_label_1
_geom_angle_atom_site_label_2
_geom_angle_atom_site_label_3
_geom_angle
O51A C11A O46A 111.1(6)
O51A C11A C21A 110.3(7)
O46A C11A C21A 108.2(7)
O51A C11A H11A 109.1
O46A C11A H11A 109.1
C21A C11A H11A 109.1
O21A C21A C11A 111.0(7)
O21A C21A C31A 110.5(7)
C11A C21A C31A 110.3(7)
O21A C21A H21A 108.3
C11A C21A H21A 108.3
C31A C21A H21A 108.3
C21A O21A H21O 109.5
O31A C31A C41A 110.3(7)
O31A C31A C21A 109.5(7)
C41A C31A C21A 108.4(7)
O31A C31A H31A 109.6
C41A C31A H31A 109.6
C21A C31A H31A 109.6
C31A O31A H31O 109.5
O41A C41A C51A 109.2(7)
O41A C41A C31A 105.7(7)
C51A C41A C31A 111.8(7)
O41A C41A H41A 110.0
C51A C41A H41A 110.0
C31A C41A H41A 110.0
O51A C51A C61A 107.1(7)
O51A C51A C41A 111.5(7)
C61A C51A C41A 112.7(8)
O51A C51A H51A 108.5
C61A C51A H51A 108.5
C41A C51A H51A 108.5
C11A O51A C51A 114.0(6)
O61A C61A C51A 114.0(9)
O61A C61A H61A 108.8
C51A C61A H61A 108.8
O61A C61A HA61 108.7
C51A C61A HA61 108.7
H61A C61A HA61 107.6
C61A O61A H61O 109.5
C41A O41A C12A 118.9(6)
O41A C12A O52A 109.0(8)
O41A C12A C22A 109.2(7)
O52A C12A C22A 109.0(7)
O41A C12A H12A 109.9
O52A C12A H12A 109.9
C22A C12A H12A 109.9
O22A C22A C12A 110.1(8)
O22A C22A C32A 110.2(8)
C12A C22A C32A 110.6(8)
O22A C22A H22A 108.6
C12A C22A H22A 108.6
C32A C22A H22A 108.6
C22A O22A H22O 109.5
O32A C32A C22A 110.9(8)
O32A C32A C42A 107.8(7)
C22A C32A C42A 111.4(7)
O32A C32A H32A 108.9
C22A C32A H32A 108.9
C42A C32A H32A 108.9
C32A O32A H32O 109.5
O42A C42A C52A 110.3(7)
O42A C42A C32A 105.3(6)
C52A C42A C32A 112.2(7)
O42A C42A H42A 109.6
C52A C42A H42A 109.6
C32A C42A H42A 109.6
O52A C52A C42A 112.0(8)
O52A C52A C62A 106.5(8)
C42A C52A C62A 110.4(8)
O52A C52A H52A 109.3
C42A C52A H52A 109.3
C62A C52A H52A 109.3
C52A O52A C12A 114.3(6)
O82A C62A O62A 95(3)
O82A C62A O72A 116(3)
O62A C62A O72A 26.8(13)
O82A C62A C52A 107(3)
O62A C62A C52A 110.6(14)
O72A C62A C52A 115.3(14)
C13A O42A C42A 119.4(6)
O42A C13A O53A 111.5(7)
O42A C13A C23A 106.3(7)
O53A C13A C23A 108.6(7)
O42A C13A H13A 110.1
O53A C13A H13A 110.1
C23A C13A H13A 110.1
O23A C23A C33A 112.9(7)
O23A C23A C13A 109.3(7)
C33A C23A C13A 110.5(7)
O23A C23A H23A 108.0
C33A C23A H23A 108.0
C13A C23A H23A 108.0
C23A O23A H23O 109.5
O33A C33A C23A 111.4(7)
O33A C33A C43A 108.1(7)
C23A C33A C43A 109.6(7)
O33A C33A H33A 109.2
C23A C33A H33A 109.2
C43A C33A H33A 109.2
C33A O33A H33O 109.5
O43A C43A C53A 109.2(7)
O43A C43A C33A 108.4(6)
C53A C43A C33A 111.6(7)
O43A C43A H43A 109.2
C53A C43A H43A 109.2
C33A C43A H43A 109.2
O53A C53A C63A 109.0(8)
O53A C53A C43A 111.2(7)
C63A C53A C43A 114.0(9)
O53A C53A H53A 107.5
C63A C53A H53A 107.5
C43A C53A H53A 107.5
C13A O53A C53A 114.5(6)
O73A C63A O63A 111.3(18)
O73A C63A C53A 109.5(18)
O63A C63A C53A 111.7(13)
C14A O43A C43A 120.5(6)
O43A C14A O54A 111.6(7)
O43A C14A C24A 108.6(7)
O54A C14A C24A 110.7(7)
O43A C14A H14A 108.7
O54A C14A H14A 108.7
C24A C14A H14A 108.7
O24A C24A C34A 112.0(7)
O24A C24A C14A 109.7(7)
C34A C24A C14A 108.7(7)
O24A C24A H24A 108.8
C34A C24A H24A 108.8
C14A C24A H24A 108.8
C24A O24A H24O 109.5
O34A C34A C24A 108.4(7)
O34A C34A C44A 110.1(6)
C24A C34A C44A 110.0(7)
O34A C34A H34A 109.4
C24A C34A H34A 109.4
C44A C34A H34A 109.4
C34A O34A H34O 109.5
O44A C44A C34A 107.6(6)
O44A C44A C54A 108.7(6)
C34A C44A C54A 111.0(7)
O44A C44A H44A 109.8
C34A C44A H44A 109.8
C54A C44A H44A 109.8
O54A C54A C64A 106.7(6)
O54A C54A C44A 111.3(6)
C64A C54A C44A 111.6(7)
O54A C54A H54A 109.0
C64A C54A H54A 109.0
C44A C54A H54A 109.0
C54A O54A C14A 113.1(6)
O64A C64A C54A 113.3(7)
O64A C64A H64A 108.9
C54A C64A H64A 108.9
O64A C64A HA64 108.9
C54A C64A HA64 108.9
H64A C64A HA64 107.7
C64A O64A H64O 109.5
C44A O44A C15A 120.8(6)
O55A C15A O44A 110.0(6)
O55A C15A C25A 110.2(7)
O44A C15A C25A 107.5(6)
O55A C15A H15A 109.7
O44A C15A H15A 109.7
C25A C15A H15A 109.7
O25A C25A C35A 112.6(7)
O25A C25A C15A 109.1(7)
C35A C25A C15A 109.3(7)
O25A C25A H25A 108.6
C35A C25A H25A 108.6
C15A C25A H25A 108.6
C25A O25A H25O 109.5
O35A C35A C45A 110.1(7)
O35A C35A C25A 110.5(7)
C45A C35A C25A 110.9(7)
O35A C35A H35A 108.4
C45A C35A H35A 108.4
C25A C35A H35A 108.4
C35A O35A H35O 109.5
O45A C45A C35A 108.3(7)
O45A C45A C55A 108.0(6)
C35A C45A C55A 112.6(7)
O45A C45A H45A 109.3
C35A C45A H45A 109.3
C55A C45A H45A 109.3
O55A C55A C45A 112.4(7)
O55A C55A C65A 105.7(7)
C45A C55A C65A 114.7(8)
O55A C55A H55A 107.9
C45A C55A H55A 107.9
C65A C55A H55A 107.9
C15A O55A C55A 114.0(6)
O65A C65A C55A 111.6(8)
O65A C65A H65A 109.3
C55A C65A H65A 109.3
O65A C65A HA65 109.3
C55A C65A HA65 109.3
H65A C65A HA65 108.0
C65A O65A H65O 109.5
C16A O45A C45A 120.4(6)
O45A C16A O56A 109.3(7)
O45A C16A C26A 108.7(7)
O56A C16A C26A 110.7(7)
O45A C16A H16A 109.4
O56A C16A H16A 109.4
C26A C16A H16A 109.4
O26A C26A C16A 110.2(7)
O26A C26A C36A 111.5(7)
C16A C26A C36A 109.7(7)
O26A C26A H26A 108.5
C16A C26A H26A 108.5
C36A C26A H26A 108.5
C26A O26A H26O 109.5
O36A C36A C46A 109.7(7)
O36A C36A C26A 111.0(7)
C46A C36A C26A 109.7(7)
O36A C36A H36A 108.8
C46A C36A H36A 108.8
C26A C36A H36A 108.8
C36A O36A H36O 109.5
O46A C46A C36A 107.9(7)
O46A C46A C56A 107.8(7)
C36A C46A C56A 111.5(7)
O46A C46A H46A 109.9
C36A C46A H46A 109.9
C56A C46A H46A 109.9
O56A C56A C46A 112.6(7)
O56A C56A C66A 104.7(8)
C46A C56A C66A 113.7(8)
O56A C56A H56A 108.5
C46A C56A H56A 108.6
C66A C56A H56A 108.5
C16A O56A C56A 113.1(6)
O76A C66A C56A 116(3)
O76A C66A O66A 119(3)
C56A C66A O66A 102.3(12)
O76A C66A O86A 20(3)
C56A C66A O86A 102.4(11)
O66A C66A O86A 138.6(14)
C11A O46A C46A 119.0(6)
O46B C11B O51B 110.2(7)
O46B C11B C21B 108.3(8)
O51B C11B C21B 110.6(7)
O46B C11B H11B 109.2
O51B C11B H11B 109.2
C21B C11B H11B 109.3
O21B C21B C11B 110.4(8)
O21B C21B C31B 109.6(8)
C11B C21B C31B 109.5(7)
O21B C21B H21B 109.1
C11B C21B H21B 109.1
C31B C21B H21B 109.1
C21B O21B H21H 109.5
O31B C31B C41B 110.4(7)
O31B C31B C21B 112.1(7)
C41B C31B C21B 108.7(7)
O31B C31B H31B 108.5
C41B C31B H31B 108.5
C21B C31B H31B 108.5
C31B O31B H31H 109.5
O41B C41B C31B 107.8(6)
O41B C41B C51B 107.7(6)
C31B C41B C51B 113.4(7)
O41B C41B H41B 109.3
C31B C41B H41B 109.3
C51B C41B H41B 109.3
O51B C51B C61B 107.5(7)
O51B C51B C41B 110.9(6)
C61B C51B C41B 115.0(7)
O51B C51B H51B 107.8
C61B C51B H51B 107.8
C41B C51B H51B 107.8
C11B O51B C51B 114.4(6)
O61B C61B C51B 111.3(7)
O61B C61B H61B 109.4
C51B C61B H61B 109.4
O61B C61B HB61 109.4
C51B C61B HB61 109.4
H61B C61B HB61 108.0
C61B O61B H61H 109.5
C12B O41B C41B 120.9(6)
O41B C12B O52B 110.7(7)
O41B C12B C22B 110.3(7)
O52B C12B C22B 109.8(7)
O41B C12B H12B 108.7
O52B C12B H12B 108.7
C22B C12B H12B 108.7
O22B C22B C12B 110.5(8)
O22B C22B C32B 110.1(8)
C12B C22B C32B 109.8(8)
O22B C22B H22B 108.8
C12B C22B H22B 108.8
C32B C22B H22B 108.8
C22B O22B H22H 109.5
O32B C32B C42B 109.4(7)
O32B C32B C22B 110.1(8)
C42B C32B C22B 108.5(8)
O32B C32B H32B 109.6
C42B C32B H32B 109.6
C22B C32B H32B 109.6
C32B O32B H32H 109.5
O42B C42B C32B 108.1(6)
O42B C42B C52B 108.4(7)
C32B C42B C52B 110.6(7)
O42B C42B H42B 109.9
C32B C42B H42B 109.9
C52B C42B H42B 109.9
O52B C52B C42B 111.3(8)
O52B C52B C62B 107.3(8)
C42B C52B C62B 112.1(8)
O52B C52B H52B 108.7
C42B C52B H52B 108.7
C62B C52B H52B 108.7
C12B O52B C52B 113.3(6)
O72B C62B O62B 100(2)
O72B C62B O82B 123(3)
O62B C62B O82B 24(2)
O72B C62B C52B 110.7(14)
O62B C62B C52B 120.9(18)
O82B C62B C52B 101(2)
C13B O42B C42B 118.9(6)
O42B C13B O53B 109.4(6)
O42B C13B C23B 108.5(6)
O53B C13B C23B 109.9(6)
O42B C13B H13B 109.7
O53B C13B H13B 109.7
C23B C13B H13B 109.7
O23B C23B C13B 109.8(7)
O23B C23B C33B 111.1(6)
C13B C23B C33B 109.9(7)
O23B C23B H23B 108.7
C13B C23B H23B 108.7
C33B C23B H23B 108.7
C23B O23B H23H 109.5
O33B C33B C23B 110.5(7)
O33B C33B C43B 109.9(7)
C23B C33B C43B 109.7(7)
O33B C33B H33B 108.9
C23B C33B H33B 108.9
C43B C33B H33B 108.9
C33B O33B H33H 109.5
O43B C43B C53B 108.8(7)
O43B C43B C33B 106.4(6)
C53B C43B C33B 111.2(7)
O43B C43B H43B 110.1
C53B C43B H43B 110.1
C33B C43B H43B 110.1
O53B C53B C43B 112.2(7)
O53B C53B C63B 106.3(7)
C43B C53B C63B 111.2(8)
O53B C53B H53B 109.0
C43B C53B H53B 109.0
C63B C53B H53B 109.0
C53B O53B C13B 114.0(6)
O63B C63B C53B 113.2(8)
O63B C63B H63B 108.9
C53B C63B H63B 108.9
O63B C63B HB63 108.9
C53B C63B HB63 108.9
H63B C63B HB63 107.7
C63B O63B H63H 109.5
C43B O43B C14B 120.4(6)
O43B C14B O54B 109.0(7)
O43B C14B C24B 107.9(7)
O54B C14B C24B 109.8(7)
O43B C14B H14B 110.1
O54B C14B H14B 110.1
C24B C14B H14B 110.1
O24B C24B C14B 109.8(7)
O24B C24B C34B 111.5(7)
C14B C24B C34B 110.7(7)
O24B C24B H24B 108.3
C14B C24B H24B 108.3
C34B C24B H24B 108.3
C24B O24B H24H 109.5
O34B C34B C44B 109.3(6)
O34B C34B C24B 112.8(7)
C44B C34B C24B 109.8(7)
O34B C34B H34B 108.3
C44B C34B H34B 108.3
C24B C34B H34B 108.3
C34B O34B H34H 109.5
O44B C44B C34B 107.4(6)
O44B C44B C54B 108.4(7)
C34B C44B C54B 113.4(7)
O44B C44B H44B 109.2
C34B C44B H44B 109.2
C54B C44B H44B 109.2
O54B C54B C44B 111.4(7)
O54B C54B C64B 106.9(7)
C44B C54B C64B 113.3(7)
O54B C54B H54B 108.4
C44B C54B H54B 108.4
C64B C54B H54B 108.4
C54B O54B C14B 114.2(6)
O64B C64B C54B 110.3(7)
O64B C64B H64B 109.6
C54B C64B H64B 109.6
O64B C64B HB64 109.6
C54B C64B HB64 109.6
H64B C64B HB64 108.1
C64B O64B H64H 109.5
C15B O44B C44B 119.5(6)
O55B C15B O44B 111.7(7)
O55B C15B C25B 109.8(7)
O44B C15B C25B 105.5(7)
O55B C15B H15B 109.9
O44B C15B H15B 109.9
C25B C15B H15B 109.9
O25B C25B C35B 113.1(7)
O25B C25B C15B 110.9(7)
C35B C25B C15B 110.2(7)
O25B C25B H25B 107.4
C35B C25B H25B 107.4
C15B C25B H25B 107.4
C25B O25B H25H 109.5
O35B C35B C45B 108.5(7)
O35B C35B C25B 110.6(7)
C45B C35B C25B 110.0(7)
O35B C35B H35B 109.3
C45B C35B H35B 109.3
C25B C35B H35B 109.3
C35B O35B H35H 109.5
O45B C45B C35B 108.1(7)
O45B C45B C55B 107.5(7)
C35B C45B C55B 110.8(7)
O45B C45B H45B 110.1
C35B C45B H45B 110.1
C55B C45B H45B 110.1
O55B C55B C65B 105.2(8)
O55B C55B C45B 112.0(7)
C65B C55B C45B 113.9(8)
O55B C55B H55B 108.5
C65B C55B H55B 108.5
C45B C55B H55B 108.5
C15B O55B C55B 114.9(6)
O65B C65B C55B 109.9(10)
O65B C65B H65B 109.7
C55B C65B H65B 109.7
O65B C65B HB65 109.7
C55B C65B HB65 109.7
H65B C65B HB65 108.2
C65B O65B H65H 109.5
C16B O45B C45B 118.3(6)
O45B C16B O56B 111.6(7)
O45B C16B C26B 107.0(7)
O56B C16B C26B 111.1(8)
O45B C16B H16B 109.0
O56B C16B H16B 109.0
C26B C16B H16B 109.0
O26B C26B C36B 112.9(8)
O26B C26B C16B 111.3(8)
C36B C26B C16B 108.9(7)
O26B C26B H26B 107.9
C36B C26B H26B 107.9
C16B C26B H26B 107.9
C26B O26B H26H 109.5
O36B C36B C26B 109.5(7)
O36B C36B C46B 110.5(7)
C26B C36B C46B 110.9(7)
O36B C36B H36B 108.6
C26B C36B H36B 108.6
C46B C36B H36B 108.6
C36B O36B H36H 109.5
O46B C46B C56B 108.2(7)
O46B C46B C36B 106.2(7)
C56B C46B C36B 113.1(8)
O46B C46B H46B 109.8
C56B C46B H46B 109.8
C36B C46B H46B 109.8
O56B C56B C46B 111.9(7)
O56B C56B C66B 107.6(7)
C46B C56B C66B 113.4(8)
O56B C56B H56B 107.9
C46B C56B H56B 107.9
C66B C56B H56B 107.9
C16B O56B C56B 113.3(6)
O76B C66B O66B 95.7(17)
O76B C66B O86B 117(2)
O66B C66B O86B 22.1(17)
O76B C66B C56B 117.0(16)
O66B C66B C56B 114.6(12)
O86B C66B C56B 105(2)
C11B O46B C46B 120.5(6)
O1A_1 C1A_1 C2A_1 114.1(4)
O1A_1 C1A_1 H1A_1 108.7
C2A_1 C1A_1 H1A_1 108.7
O1A_1 C1A_1 H1B_1 108.7
C2A_1 C1A_1 H1B_1 108.7
H1A_1 C1A_1 H1B_1 107.6
C3A_1 C2A_1 C1A_1 110.5(3)
C3A_1 C2A_1 H2A_1 109.5
C1A_1 C2A_1 H2A_1 109.6
C3A_1 C2A_1 H2B_1 109.6
C1A_1 C2A_1 H2B_1 109.6
H2A_1 C2A_1 H2B_1 108.1
C2A_1 C3A_1 C4A_1 110.5(3)
C2A_1 C3A_1 H3A_1 109.6
C4A_1 C3A_1 H3A_1 109.5
C2A_1 C3A_1 H3B_1 109.5
C4A_1 C3A_1 H3B_1 109.5
H3A_1 C3A_1 H3B_1 108.1
C3A_1 C4A_1 C5A_1 110.4(3)
C3A_1 C4A_1 H4A_1 109.6
C5A_1 C4A_1 H4A_1 109.6
C3A_1 C4A_1 H4B_1 109.6
C5A_1 C4A_1 H4B_1 109.6
H4A_1 C4A_1 H4B_1 108.1
C6A_1 C5A_1 C4A_1 110.5(3)
C6A_1 C5A_1 H5A_1 109.5
C4A_1 C5A_1 H5A_1 109.6
C6A_1 C5A_1 H5B_1 109.6
C4A_1 C5A_1 H5B_1 109.5
H5A_1 C5A_1 H5B_1 108.1
C5A_1 C6A_1 C7A_1 110.5(3)
C5A_1 C6A_1 H6A_1 109.6
C7A_1 C6A_1 H6A_1 109.6
C5A_1 C6A_1 H6B_1 109.5
C7A_1 C6A_1 H6B_1 109.5
H6A_1 C6A_1 H6B_1 108.1
C6A_1 C7A_1 C8A_1 110.5(3)
C6A_1 C7A_1 H7A_1 109.6
C8A_1 C7A_1 H7A_1 109.6
C6A_1 C7A_1 H7B_1 109.5
C8A_1 C7A_1 H7B_1 109.5
H7A_1 C7A_1 H7B_1 108.1
C7A_1 C8A_1 C9A_1 110.5(3)
C7A_1 C8A_1 H8A_1 109.6
C9A_1 C8A_1 H8A_1 109.6
C7A_1 C8A_1 H8B_1 109.5
C9A_1 C8A_1 H8B_1 109.6
H8A_1 C8A_1 H8B_1 108.1
C10A_1 C9A_1 C8A_1 110.5(3)
C10A_1 C9A_1 H9A_1 109.6
C8A_1 C9A_1 H9A_1 109.6
C10A_1 C9A_1 H9B_1 109.6
C8A_1 C9A_1 H9B_1 109.6
H9A_1 C9A_1 H9B_1 108.1
C9A_1 C10A_1 C11A_1 110.5(3)
C9A_1 C10A_1 H10A_1 109.5
C11A_1 C10A_1 H10A_1 109.5
C9A_1 C10A_1 H10B_1 109.5
C11A_1 C10A_1 H10B_1 109.6
H10A_1 C10A_1 H10B_1 108.1
C10A_1 C11A_1 H11A_1 109.4
C10A_1 C11A_1 H11B_1 109.5
H11A_1 C11A_1 H11B_1 109.5
C10A_1 C11A_1 H11C_1 109.5
H11A_1 C11A_1 H11C_1 109.5
H11B_1 C11A_1 H11C_1 109.5
O1B_1 C1B_1 C2B_1 114.2(4)
O1B_1 C1B_1 H1C_1 108.7
C2B_1 C1B_1 H1C_1 108.7
O1B_1 C1B_1 H1D_1 108.7
C2B_1 C1B_1 H1D_1 108.7
H1C_1 C1B_1 H1D_1 107.6
C3B_1 C2B_1 C1B_1 110.5(3)
C3B_1 C2B_1 H2C_1 109.6
C1B_1 C2B_1 H2C_1 109.6
C3B_1 C2B_1 H2D_1 109.6
C1B_1 C2B_1 H2D_1 109.5
H2C_1 C2B_1 H2D_1 108.1
C4B_1 C3B_1 C2B_1 110.5(3)
C4B_1 C3B_1 H3C_1 109.6
C2B_1 C3B_1 H3C_1 109.6
C4B_1 C3B_1 H3D_1 109.5
C2B_1 C3B_1 H3D_1 109.5
H3C_1 C3B_1 H3D_1 108.1
C3B_1 C4B_1 C5B_1 110.5(3)
C3B_1 C4B_1 H4C_1 109.6
C5B_1 C4B_1 H4C_1 109.6
C3B_1 C4B_1 H4D_1 109.6
C5B_1 C4B_1 H4D_1 109.5
H4C_1 C4B_1 H4D_1 108.1
C4B_1 C5B_1 C6B_1 110.5(3)
C4B_1 C5B_1 H5C_1 109.6
C6B_1 C5B_1 H5C_1 109.6
C4B_1 C5B_1 H5D_1 109.5
C6B_1 C5B_1 H5D_1 109.5
H5C_1 C5B_1 H5D_1 108.1
C5B_1 C6B_1 C7B_1 110.5(3)
C5B_1 C6B_1 H6C_1 109.6
C7B_1 C6B_1 H6C_1 109.6
C5B_1 C6B_1 H6D_1 109.5
C7B_1 C6B_1 H6D_1 109.6
H6C_1 C6B_1 H6D_1 108.1
C8B_1 C7B_1 C6B_1 110.4(3)
C8B_1 C7B_1 H7C_1 109.6
C6B_1 C7B_1 H7C_1 109.6
C8B_1 C7B_1 H7D_1 109.5
C6B_1 C7B_1 H7D_1 109.6
H7C_1 C7B_1 H7D_1 108.1
C9B_1 C8B_1 C7B_1 110.5(3)
C9B_1 C8B_1 H8C_1 109.6
C7B_1 C8B_1 H8C_1 109.6
C9B_1 C8B_1 H8D_1 109.5
C7B_1 C8B_1 H8D_1 109.5
H8C_1 C8B_1 H8D_1 108.1
C8B_1 C9B_1 C10B_1 110.4(3)
C8B_1 C9B_1 H9C_1 109.5
C10B_1 C9B_1 H9C_1 109.5
C8B_1 C9B_1 H9D_1 109.6
C10B_1 C9B_1 H9D_1 109.6
H9C_1 C9B_1 H9D_1 108.1
C11B_1 C10B_1 C9B_1 110.5(3)
C11B_1 C10B_1 H10C_1 109.5
C9B_1 C10B_1 H10C_1 109.6
C11B_1 C10B_1 H10D_1 109.6
C9B_1 C10B_1 H10D_1 109.5
H10C_1 C10B_1 H10D_1 108.1
C10B_1 C11B_1 H11D_1 109.5
C10B_1 C11B_1 H11E_1 109.5
H11D_1 C11B_1 H11E_1 109.5
C10B_1 C11B_1 H11F_1 109.4
H11D_1 C11B_1 H11F_1 109.5
H11E_1 C11B_1 H11F_1 109.5
O1C_1 C1C_1 C2C_1 114.2(4)
O1C_1 C1C_1 H1E_1 108.7
C2C_1 C1C_1 H1E_1 108.7
O1C_1 C1C_1 H1F_1 108.7
C2C_1 C1C_1 H1F_1 108.7
H1E_1 C1C_1 H1F_1 107.6
C1C_1 C2C_1 C3C_1 110.5(3)
C1C_1 C2C_1 H2E_1 109.5
C3C_1 C2C_1 H2E_1 109.5
C1C_1 C2C_1 H2F_1 109.6
C3C_1 C2C_1 H2F_1 109.6
H2E_1 C2C_1 H2F_1 108.1
C2C_1 C3C_1 C4C_1 110.5(3)
C2C_1 C3C_1 H3E_1 109.5
C4C_1 C3C_1 H3E_1 109.5
C2C_1 C3C_1 H3F_1 109.6
C4C_1 C3C_1 H3F_1 109.6
H3E_1 C3C_1 H3F_1 108.1
C5C_1 C4C_1 C3C_1 110.5(3)
C5C_1 C4C_1 H4E_1 109.6
C3C_1 C4C_1 H4E_1 109.6
C5C_1 C4C_1 H4F_1 109.5
C3C_1 C4C_1 H4F_1 109.5
H4E_1 C4C_1 H4F_1 108.1
C6C_1 C5C_1 C4C_1 110.5(3)
C6C_1 C5C_1 H5E_1 109.6
C4C_1 C5C_1 H5E_1 109.6
C6C_1 C5C_1 H5F_1 109.5
C4C_1 C5C_1 H5F_1 109.5
H5E_1 C5C_1 H5F_1 108.1
C5C_1 C6C_1 C7C_1 110.5(3)
C5C_1 C6C_1 H6E_1 109.5
C7C_1 C6C_1 H6E_1 109.5
C5C_1 C6C_1 H6F_1 109.6
C7C_1 C6C_1 H6F_1 109.6
H6E_1 C6C_1 H6F_1 108.1
C8C_1 C7C_1 C6C_1 110.4(3)
C8C_1 C7C_1 H7E_1 109.6
C6C_1 C7C_1 H7E_1 109.6
C8C_1 C7C_1 H7F_1 109.6
C6C_1 C7C_1 H7F_1 109.5
H7E_1 C7C_1 H7F_1 108.1
C7C_1 C8C_1 C9C_1 110.5(3)
C7C_1 C8C_1 H8E_1 109.6
C9C_1 C8C_1 H8E_1 109.5
C7C_1 C8C_1 H8F_1 109.6
C9C_1 C8C_1 H8F_1 109.6
H8E_1 C8C_1 H8F_1 108.1
C10C_1 C9C_1 C8C_1 110.5(3)
C10C_1 C9C_1 H9E_1 109.7
C8C_1 C9C_1 H9E_1 109.6
C10C_1 C9C_1 H9F_1 109.5
C8C_1 C9C_1 H9F_1 109.5
H9E_1 C9C_1 H9F_1 108.1
C11C_1 C10C_1 C9C_1 110.5(3)
C11C_1 C10C_1 H10E_1 109.6
C9C_1 C10C_1 H10E_1 109.6
C11C_1 C10C_1 H10F_1 109.5
C9C_1 C10C_1 H10F_1 109.4
H10E_1 C10C_1 H10F_1 108.1
C10C_1 C11C_1 H11I_1 109.4
C10C_1 C11C_1 H11J_1 109.4
H11I_1 C11C_1 H11J_1 109.5
C10C_1 C11C_1 H11K_1 109.5
H11I_1 C11C_1 H11K_1 109.5
H11J_1 C11C_1 H11K_1 109.5

loop_
_geom_bond_atom_site_label_1
_geom_bond_atom_site_label_2
_geom_bond_distance
C11A O51A 1.397(10)
C11A O46A 1.410(10)
C11A C21A 1.492(13)
C11A H11A 0.9800
C21A O21A 1.449(11)
C21A C31A 1.527(13)
C21A H21A 0.9800
O21A H21O 0.8200
C31A O31A 1.431(11)
C31A C41A 1.520(13)
C31A H31A 0.9800
O31A H31O 0.8200
C41A O41A 1.409(11)
C41A C51A 1.519(13)
C41A H41A 0.9800
C51A O51A 1.443(11)
C51A C61A 1.489(14)
C51A H51A 0.9800
C61A O61A 1.389(13)
C61A H61A 0.9700
C61A HA61 0.9700
O61A H61O 0.8200
O41A C12A 1.430(10)
C12A O52A 1.441(13)
C12A C22A 1.503(15)
C12A H12A 0.9800
C22A O22A 1.423(13)
C22A C32A 1.505(14)
C22A H22A 0.9800
O22A H22O 0.8200
C32A O32A 1.434(11)
C32A C42A 1.521(13)
C32A H32A 0.9800
O32A H32O 0.8200
C42A O42A 1.440(11)
C42A C52A 1.500(13)
C42A H42A 0.9800
C52A O52A 1.440(13)
C52A C62A 1.524(17)
C52A H52A 0.9800
C62A O82A 1.11(5)
C62A O62A 1.35(2)
C62A O72A 1.45(3)
O42A C13A 1.394(11)
C13A O53A 1.415(11)
C13A C23A 1.521(13)
C13A H13A 0.9800
C23A O23A 1.432(11)
C23A C33A 1.481(12)
C23A H23A 0.9800
O23A H23O 0.8200
C33A O33A 1.419(11)
C33A C43A 1.526(12)
C33A H33A 0.9800
O33A H33O 0.8200
C43A O43A 1.429(10)
C43A C53A 1.523(13)
C43A H43A 0.9800
C53A O53A 1.419(11)
C53A C63A 1.494(16)
C53A H53A 0.9800
C63A O73A 1.30(3)
C63A O63A 1.43(3)
O43A C14A 1.411(10)
C14A O54A 1.418(11)
C14A C24A 1.512(14)
C14A H14A 0.9800
C24A O24A 1.436(11)
C24A C34A 1.502(13)
C24A H24A 0.9800
O24A H24O 0.8200
C34A O34A 1.435(10)
C34A C44A 1.514(12)
C34A H34A 0.9800
O34A H34O 0.8200
C44A O44A 1.421(10)
C44A C54A 1.533(12)
C44A H44A 0.9800
C54A O54A 1.415(10)
C54A C64A 1.533(13)
C54A H54A 0.9800
C64A O64A 1.399(12)
C64A H64A 0.9700
C64A HA64 0.9700
O64A H64O 0.8200
O44A C15A 1.425(10)
C15A O55A 1.404(10)
C15A C25A 1.515(13)
C15A H15A 0.9800
C25A O25A 1.445(11)
C25A C35A 1.484(13)
C25A H25A 0.9800
O25A H25O 0.8200
C35A O35A 1.439(11)
C35A C45A 1.480(12)
C35A H35A 0.9800
O35A H35O 0.8200
C45A O45A 1.430(11)
C45A C55A 1.518(13)
C45A H45A 0.9800
C55A O55A 1.452(11)
C55A C65A 1.518(14)
C55A H55A 0.9800
C65A O65A 1.426(13)
C65A H65A 0.9700
C65A HA65 0.9700
O65A H65O 0.8200
O45A C16A 1.412(11)
C16A O56A 1.422(11)
C16A C26A 1.486(13)
C16A H16A 0.9800
C26A O26A 1.423(11)
C26A C36A 1.514(13)
C26A H26A 0.9800
O26A H26O 0.8200
C36A O36A 1.427(11)
C36A C46A 1.509(12)
C36A H36A 0.9800
O36A H36O 0.8200
C46A O46A 1.437(11)
C46A C56A 1.513(14)
C46A H46A 0.9800
C56A O56A 1.441(11)
C56A C66A 1.572(15)
C56A H56A 0.9800
C66A O76A 1.28(7)
C66A O66A 1.59(3)
C66A O86A 1.66(3)
C11B O46B 1.414(11)
C11B O51B 1.435(12)
C11B C21B 1.490(14)
C11B H11B 0.9800
C21B O21B 1.406(12)
C21B C31B 1.536(13)
C21B H21B 0.9800
O21B H21H 0.8200
C31B O31B 1.378(11)
C31B C41B 1.533(12)
C31B H31B 0.9800
O31B H31H 0.8200
C41B O41B 1.430(10)
C41B C51B 1.553(13)
C41B H41B 0.9800
C51B O51B 1.440(10)
C51B C61B 1.459(14)
C51B H51B 0.9800
C61B O61B 1.433(12)
C61B H61B 0.9700
C61B HB61 0.9700
O61B H61H 0.8200
O41B C12B 1.393(11)
C12B O52B 1.398(12)
C12B C22B 1.482(14)
C12B H12B 0.9800
C22B O22B 1.439(13)
C22B C32B 1.517(14)
C22B H22B 0.9800
O22B H22H 0.8200
C32B O32B 1.427(11)
C32B C42B 1.510(13)
C32B H32B 0.9800
O32B H32H 0.8200
C42B O42B 1.437(10)
C42B C52B 1.523(13)
C42B H42B 0.9800
C52B O52B 1.435(12)
C52B C62B 1.525(16)
C52B H52B 0.9800
C62B O72B 1.28(2)
C62B O62B 1.36(3)
C62B O82B 1.39(5)
O42B C13B 1.411(10)
C13B O53B 1.431(10)
C13B C23B 1.505(12)
C13B H13B 0.9800
C23B O23B 1.410(10)
C23B C33B 1.522(12)
C23B H23B 0.9800
O23B H23H 0.8200
C33B O33B 1.414(11)
C33B C43B 1.547(13)
C33B H33B 0.9800
O33B H33H 0.8200
C43B O43B 1.417(10)
C43B C53B 1.533(12)
C43B H43B 0.9800
C53B O53B 1.428(11)
C53B C63B 1.544(14)
C53B H53B 0.9800
C63B O63B 1.401(14)
C63B H63B 0.9700
C63B HB63 0.9700
O63B H63H 0.8200
O43B C14B 1.428(11)
C14B O54B 1.433(11)
C14B C24B 1.480(14)
C14B H14B 0.9800
C24B O24B 1.431(11)
C24B C34B 1.489(13)
C24B H24B 0.9800
O24B H24H 0.8200
C34B O34B 1.413(10)
C34B C44B 1.483(12)
C34B H34B 0.9800
O34B H34H 0.8200
C44B O44B 1.446(10)
C44B C54B 1.514(12)
C44B H44B 0.9800
C54B O54B 1.431(11)
C54B C64B 1.526(13)
C54B H54B 0.9800
C64B O64B 1.443(13)
C64B H64B 0.9700
C64B HB64 0.9700
O64B H64H 0.8200
O44B C15B 1.423(11)
C15B O55B 1.395(11)
C15B C25B 1.541(13)
C15B H15B 0.9800
C25B O25B 1.428(11)
C25B C35B 1.507(13)
C25B H25B 0.9800
O25B H25H 0.8200
C35B O35B 1.423(11)
C35B C45B 1.497(12)
C35B H35B 0.9800
O35B H35H 0.8200
C45B O45B 1.435(11)
C45B C55B 1.538(13)
C45B H45B 0.9800
C55B O55B 1.434(11)
C55B C65B 1.518(15)
C55B H55B 0.9800
C65B O65B 1.373(16)
C65B H65B 0.9700
C65B HB65 0.9700
O65B H65H 0.8200
O45B C16B 1.407(10)
C16B O56B 1.411(11)
C16B C26B 1.528(13)
C16B H16B 0.9800
C26B O26B 1.386(12)
C26B C36B 1.481(13)
C26B H26B 0.9800
O26B H26H 0.8200
C36B O36B 1.430(11)
C36B C46B 1.529(13)
C36B H36B 0.9800
O36B H36H 0.8200
C46B O46B 1.460(11)
C46B C56B 1.485(13)
C46B H46B 0.9800
C56B O56B 1.439(12)
C56B C66B 1.513(15)
C56B H56B 0.9800
C66B O76B 1.22(3)
C66B O66B 1.39(2)
C66B O86B 1.51(5)
O1A_1 C1A_1 1.450(2)
C1A_1 C2A_1 1.540(2)
C1A_1 H1A_1 0.9700
C1A_1 H1B_1 0.9700
C2A_1 C3A_1 1.540(2)
C2A_1 H2A_1 0.9700
C2A_1 H2B_1 0.9700
C3A_1 C4A_1 1.540(2)
C3A_1 H3A_1 0.9700
C3A_1 H3B_1 0.9700
C4A_1 C5A_1 1.540(2)
C4A_1 H4A_1 0.9700
C4A_1 H4B_1 0.9700
C5A_1 C6A_1 1.540(2)
C5A_1 H5A_1 0.9700
C5A_1 H5B_1 0.9700
C6A_1 C7A_1 1.540(2)
C6A_1 H6A_1 0.9700
C6A_1 H6B_1 0.9700
C7A_1 C8A_1 1.540(2)
C7A_1 H7A_1 0.9700
C7A_1 H7B_1 0.9700
C8A_1 C9A_1 1.540(2)
C8A_1 H8A_1 0.9700
C8A_1 H8B_1 0.9700
C9A_1 C10A_1 1.540(2)
C9A_1 H9A_1 0.9700
C9A_1 H9B_1 0.9700
C10A_1 C11A_1 1.540(2)
C10A_1 H10A_1 0.9700
C10A_1 H10B_1 0.9700
C11A_1 H11A_1 0.9600
C11A_1 H11B_1 0.9600
C11A_1 H11C_1 0.9600
O1B_1 C1B_1 1.450(2)
C1B_1 C2B_1 1.540(2)
C1B_1 H1C_1 0.9700
C1B_1 H1D_1 0.9700
C2B_1 C3B_1 1.540(2)
C2B_1 H2C_1 0.9700
C2B_1 H2D_1 0.9700
C3B_1 C4B_1 1.540(2)
C3B_1 H3C_1 0.9700
C3B_1 H3D_1 0.9700
C4B_1 C5B_1 1.540(2)
C4B_1 H4C_1 0.9700
C4B_1 H4D_1 0.9700
C5B_1 C6B_1 1.540(2)
C5B_1 H5C_1 0.9700
C5B_1 H5D_1 0.9700
C6B_1 C7B_1 1.540(2)
C6B_1 H6C_1 0.9700
C6B_1 H6D_1 0.9700
C7B_1 C8B_1 1.540(2)
C7B_1 H7C_1 0.9700
C7B_1 H7D_1 0.9700
C8B_1 C9B_1 1.540(2)
C8B_1 H8C_1 0.9700
C8B_1 H8D_1 0.9700
C9B_1 C10B_1 1.540(2)
C9B_1 H9C_1 0.9700
C9B_1 H9D_1 0.9700
C10B_1 C11B_1 1.540(2)
C10B_1 H10C_1 0.9700
C10B_1 H10D_1 0.9700
C11B_1 H11D_1 0.9600
C11B_1 H11E_1 0.9600
C11B_1 H11F_1 0.9600
O1C_1 C1C_1 1.450(2)
C1C_1 C2C_1 1.540(2)
C1C_1 H1E_1 0.9700
C1C_1 H1F_1 0.9700
C2C_1 C3C_1 1.540(2)
C2C_1 H2E_1 0.9700
C2C_1 H2F_1 0.9700
C3C_1 C4C_1 1.540(2)
C3C_1 H3E_1 0.9700
C3C_1 H3F_1 0.9700
C4C_1 C5C_1 1.540(2)
C4C_1 H4E_1 0.9700
C4C_1 H4F_1 0.9700
C5C_1 C6C_1 1.540(2)
C5C_1 H5E_1 0.9700
C5C_1 H5F_1 0.9700
C6C_1 C7C_1 1.540(2)
C6C_1 H6E_1 0.9700
C6C_1 H6F_1 0.9700
C7C_1 C8C_1 1.540(2)
C7C_1 H7E_1 0.9700
C7C_1 H7F_1 0.9700
C8C_1 C9C_1 1.540(2)
C8C_1 H8E_1 0.9700
C8C_1 H8F_1 0.9700
C9C_1 C10C_1 1.540(2)
C9C_1 H9E_1 0.9700
C9C_1 H9F_1 0.9700
C10C_1 C11C_1 1.540(2)
C10C_1 H10E_1 0.9700
C10C_1 H10F_1 0.9700
C11C_1 H11I_1 0.9600
C11C_1 H11J_1 0.9600
C11C_1 H11K_1 0.9600
